data_7123111
loop_
_publ_author_name
'Wu, Xiao-Qin'
'Liu, Yan'
'Feng, Pei-qi'
'Wei, Xuehong'
'Qiu, Xiao-Hang'
'Ma, Jian-Gong'

_publ_section_title
;
 Design of the Zn-MOF Biosensor via a Ligand &#x201C;Lock&#x201D; for the
 Recognition and Distinction of S-containing Amino Acids
;
_journal_name_full 'Chemical Communications'
_journal_paper_doi 10.1039/C9CC01701A
_journal_year 2019
_chemical_formula_moiety 'C22 H15 N2 O11 S2 Zn2'
_chemical_formula_sum 'C22 H15 N2 O11 S2 Zn2'
_chemical_formula_weight 678.22
_space_group_crystal_system triclinic
_space_group_IT_number 2
_space_group_name_Hall '-P 1'
_space_group_name_H-M_alt 'P -1'
_symmetry_space_group_name_Hall '-P 1'
_symmetry_space_group_name_H-M 'P -1'
_atom_sites_solution_hydrogens mixed
_atom_sites_solution_primary direct
_audit_creation_date 2018-12-05
_audit_creation_method
;
Olex2 1.2
(compiled 2018.05.29 svn.r3508 for OlexSys, GUI svn.r5506)
;
_audit_update_record
;
2019-01-09 deposited with the CCDC.    2019-03-07 downloaded from the CCDC.
;
_cell_angle_alpha 87.029(3)
_cell_angle_beta 86.265(3)
_cell_angle_gamma 84.741(3)
_cell_formula_units_Z 2
_cell_length_a 11.1191(10)
_cell_length_b 11.1367(10)
_cell_length_c 15.4541(14)
_cell_measurement_reflns_used 9792
_cell_measurement_temperature 290(2)
_cell_measurement_theta_max 28.28
_cell_measurement_theta_min 3.03
_cell_volume 1899.6(3)
_computing_cell_refinement 'SAINT v8.37A (Bruker, 2015)'
_computing_data_reduction 'SAINT v8.37A (Bruker, 2015)'
_computing_molecular_graphics 'Olex2 (Dolomanov et al., 2009)'
_computing_publication_material 'Olex2 (Dolomanov et al., 2009)'
_computing_structure_refinement 'XL (Sheldrick, 2008)'
_computing_structure_solution 'XS (Sheldrick, 2008)'
_diffrn_ambient_temperature 290.08
_diffrn_measured_fraction_theta_full 0.988
_diffrn_measured_fraction_theta_max 0.988
_diffrn_measurement_device_type 'Bruker APEX-II CCD'
_diffrn_measurement_method '\f and \w scans'
_diffrn_radiation_type MoK\a
_diffrn_radiation_wavelength 0.71073
_diffrn_reflns_av_R_equivalents 0.0310
_diffrn_reflns_av_unetI/netI 0.0279
_diffrn_reflns_Laue_measured_fraction_full 0.988
_diffrn_reflns_Laue_measured_fraction_max 0.988
_diffrn_reflns_limit_h_max 13
_diffrn_reflns_limit_h_min -13
_diffrn_reflns_limit_k_max 11
_diffrn_reflns_limit_k_min -13
_diffrn_reflns_limit_l_max 18
_diffrn_reflns_limit_l_min -18
_diffrn_reflns_number 27064
_diffrn_reflns_point_group_measured_fraction_full 0.988
_diffrn_reflns_point_group_measured_fraction_max 0.988
_diffrn_reflns_theta_full 25.005
_diffrn_reflns_theta_max 25.005
_diffrn_reflns_theta_min 2.906
_diffrn_standards_number 0
_exptl_absorpt_coefficient_mu 1.415
_exptl_absorpt_correction_T_max 0.7457
_exptl_absorpt_correction_T_min 0.6641
_exptl_absorpt_correction_type multi-scan
_exptl_absorpt_process_details
;
SADABS-2014/5 (Bruker,2014/5) was used for absorption correction.
wR2(int) was 0.0595 before and 0.0525 after correction.
The Ratio of minimum to maximum transmission is 0.8906.
The \l/2 correction factor is Not present.
;
_exptl_crystal_colour colorless
_exptl_crystal_density_diffrn 1.186
_exptl_crystal_description block
_exptl_crystal_F_000 682
_refine_diff_density_max 4.108
_refine_diff_density_min -1.185
_refine_diff_density_rms 0.174
_refine_ls_extinction_method none
_refine_ls_goodness_of_fit_ref 1.121
_refine_ls_hydrogen_treatment constr
_refine_ls_matrix_type full
_refine_ls_number_parameters 354
_refine_ls_number_reflns 6624
_refine_ls_number_restraints 6
_refine_ls_restrained_S_all 1.122
_refine_ls_R_factor_all 0.0902
_refine_ls_R_factor_gt 0.0874
_refine_ls_shift/su_max 0.000
_refine_ls_shift/su_mean 0.000
_refine_ls_structure_factor_coef Fsqd
_refine_ls_weighting_details 'w=1/[\s^2^(Fo^2^)+(0.0918P)^2^+23.8315P] where P=(Fo^2^+2Fc^2^)/3'
_refine_ls_weighting_scheme calc
_refine_ls_wR_factor_gt 0.2294
_refine_ls_wR_factor_ref 0.2310
_reflns_Friedel_coverage 0.000
_reflns_number_gt 6200
_reflns_number_total 6624
_reflns_threshold_expression 'I > 2\s(I)'
_cod_data_source_file c9cc01701a2.cif
_cod_data_source_block mo_161128b_0m
_cod_database_code 7123111
_shelx_shelxl_version_number 2014/7
_shelx_space_group_comment
;
The symmetry employed for this shelxl refinement is uniquely defined
by the following loop, which should always be used as a source of
symmetry information in preference to the above space-group names.
They are only intended as comments.
;
_exptl_absorpt_special_details SADABS
_olex2_refinement_description
;
1. Fixed Uiso
 At 1.2 times of:
  All C(H) groups
 At 1.5 times of:
  All O(H,H) groups
2. Uiso/Uaniso restraints and constraints
Uanis(C18) \\sim Ueq: with sigma of 0.005 and sigma for terminal atoms of 0.01
3.a Rotating group:
 O9(H9A,H9B), O11(H11A,H11B)
3.b Aromatic/amide H refined with riding coordinates:
 C23(H23), C25(H25), C29(H29), C31(H31), C37(H37), C38(H38), C40(H40),
 C44(H44), C53(H53), C54(H54), C57(H57)
;
_olex2_submission_special_instructions 'No special instructions were received'

loop_
_space_group_symop_operation_xyz
'x, y, z'
'-x, -y, -z'

loop_
_atom_site_label
_atom_site_type_symbol
_atom_site_fract_x
_atom_site_fract_y
_atom_site_fract_z
_atom_site_U_iso_or_equiv
_atom_site_adp_type
_atom_site_occupancy
_atom_site_site_symmetry_order
_atom_site_calc_flag
_atom_site_refinement_flags_posn
_atom_site_refinement_flags_adp
Zn1 Zn 0.87175(7) 0.10424(7) 0.12580(5) 0.0177(2) Uani 1 1 d . .
Zn2 Zn 0.74287(8) 0.19883(8) 0.33424(5) 0.0244(3) Uani 1 1 d . .
S3 S 0.36149(14) 0.12179(18) 0.22840(11) 0.0223(4) Uani 1 1 d . .
S4 S 0.83805(18) 0.60091(14) 0.23220(11) 0.0225(4) Uani 1 1 d . .
O1 O 0.8722(4) 0.0820(4) 0.2659(3) 0.0130(9) Uani 1 1 d . .
O2 O 0.8857(5) 0.9147(4) 0.1166(3) 0.0256(11) Uani 1 1 d . .
O3 O 0.6885(4) 0.1069(6) 0.1228(3) 0.0294(13) Uani 1 1 d . .
O4 O 0.0612(4) 0.0943(5) 0.1170(3) 0.0275(12) Uani 1 1 d . .
O0AA O 0.8036(5) 0.3425(4) 0.2630(3) 0.0278(12) Uani 1 1 d . .
O7 O 0.6117(4) 0.1593(5) 0.2560(3) 0.0285(12) Uani 1 1 d . .
O8 O 0.8639(6) 0.2887(4) 0.1280(4) 0.0337(13) Uani 1 1 d . .
O9 O 0.8873(5) 0.1138(5) -0.0104(3) 0.0268(12) Uani 1 1 d . .
H9A H 0.8199 0.1451 -0.0310 0.040 Uiso 1 1 d GR .
H9B H 0.9038 0.0423 -0.0305 0.040 Uiso 1 1 d GR .
O10 O 0.0996(5) 0.1109(6) 0.2568(3) 0.0343(14) Uani 1 1 d . .
O11 O 0.6078(6) 0.3139(6) 0.3979(4) 0.0433(16) Uani 1 1 d . .
H11A H 0.6397 0.3564 0.4350 0.065 Uiso 1 1 d GR .
H11B H 0.5536 0.2724 0.4264 0.065 Uiso 1 1 d GR .
O12 O 0.8425(6) 0.8586(5) 0.2557(3) 0.0338(14) Uani 1 1 d . .
C14 C 0.8637(7) 0.8380(6) 0.1780(4) 0.0194(14) Uani 1 1 d . .
C15 C 0.8402(6) 0.3616(6) 0.1844(5) 0.0206(15) Uani 1 1 d . .
C16 C 0.8658(6) 0.7103(6) 0.1527(5) 0.0197(14) Uani 1 1 d . .
C17 C 0.8544(6) 0.4903(6) 0.1573(5) 0.0201(14) Uani 1 1 d . .
C18 C 0.4794(6) 0.1199(6) 0.1513(5) 0.0186(14) Uani 1 1 d . U
C19 C 0.1298(6) 0.1038(6) 0.1772(5) 0.0191(14) Uani 1 1 d . .
C20 C 0.6048(6) 0.1295(6) 0.1783(5) 0.0197(14) Uani 1 1 d . .
C21 C 0.2611(6) 0.1085(7) 0.1508(5) 0.0205(14) Uani 1 1 d . .
N22 N 0.7092(6) 0.0517(6) 0.4226(4) 0.0311(15) Uani 1 1 d . .
C23 C 0.8798(8) 0.5373(7) 0.0747(5) 0.0314(18) Uani 1 1 d . .
H23 H 0.8908 0.4913 0.0258 0.038 Uiso 1 1 calc R .
C25 C 0.4425(7) 0.1097(8) 0.0716(5) 0.0313(18) Uani 1 1 d . .
H25 H 0.4949 0.1064 0.0222 0.038 Uiso 1 1 calc R .
C27 C 0.8599(8) 0.1305(9) 0.4989(5) 0.038(2) Uani 1 1 d . .
C29 C 0.8872(8) 0.6645(6) 0.0726(5) 0.0294(18) Uani 1 1 d . .
H29 H 0.9047 0.7109 0.0224 0.035 Uiso 1 1 calc R .
C30 C 0.7736(7) 0.0417(8) 0.4943(5) 0.0299(17) Uani 1 1 d . .
C31 C 0.3159(6) 0.1045(8) 0.0697(5) 0.0289(17) Uani 1 1 d . .
H31 H 0.2755 0.0990 0.0194 0.035 Uiso 1 1 calc R .
C37 C 0.6122(12) -0.1263(12) 0.4687(8) 0.070(4) Uani 1 1 d . .
H37 H 0.5592 -0.1832 0.4585 0.084 Uiso 1 1 calc R .
C38 C 0.9360(9) 0.1318(10) 0.5673(6) 0.047(2) Uani 1 1 d . .
H38 H 0.9338 0.0727 0.6120 0.057 Uiso 1 1 calc R .
C40 C 1.0126(11) 0.2190(12) 0.5686(7) 0.063(3) Uani 1 1 d . .
H40 H 1.0650 0.2178 0.6132 0.076 Uiso 1 1 calc R .
C44 C 0.7571(11) -0.0582(10) 0.5550(6) 0.055(3) Uani 1 1 d . .
H44 H 0.8031 -0.0692 0.6034 0.066 Uiso 1 1 calc R .
C49 C 0.9315(10) 0.3037(10) 0.4386(7) 0.051(3) Uani 1 1 d . .
C53 C 0.6289(9) -0.0301(9) 0.4104(7) 0.047(2) Uani 1 1 d . .
H53 H 0.5840 -0.0210 0.3614 0.056 Uiso 1 1 calc R .
C54 C 0.6760(12) -0.1353(12) 0.5419(8) 0.068(3) Uani 1 1 d . .
H54 H 0.6624 -0.1967 0.5836 0.081 Uiso 1 1 calc R .
C57 C 1.0140(11) 0.3106(11) 0.5039(8) 0.065(3) Uani 1 1 d . .
H57 H 1.0654 0.3720 0.5036 0.078 Uiso 1 1 calc R .
N0AA N 0.8594(6) 0.2177(6) 0.4368(4) 0.0245(13) Uani 1 1 d . .

loop_
_atom_site_aniso_label
_atom_site_aniso_U_11
_atom_site_aniso_U_22
_atom_site_aniso_U_33
_atom_site_aniso_U_23
_atom_site_aniso_U_13
_atom_site_aniso_U_12
Zn1 0.0159(4) 0.0163(4) 0.0210(4) -0.0017(3) -0.0009(3) -0.0011(3)
Zn2 0.0251(5) 0.0263(5) 0.0219(5) -0.0008(3) -0.0022(3) -0.0017(3)
S3 0.0087(7) 0.0419(11) 0.0170(8) -0.0029(7) -0.0013(6) -0.0051(7)
S4 0.0399(10) 0.0086(8) 0.0189(8) 0.0008(6) 0.0011(7) -0.0046(7)
O1 0.013(2) 0.010(2) 0.015(2) 0.0004(17) 0.0002(17) 0.0000(16)
O2 0.050(3) 0.007(2) 0.021(3) -0.0003(19) 0.005(2) -0.008(2)
O3 0.007(2) 0.060(4) 0.021(3) -0.007(2) 0.0021(19) -0.002(2)
O4 0.009(2) 0.053(3) 0.022(3) -0.010(2) -0.0016(19) -0.002(2)
O0AA 0.044(3) 0.012(2) 0.027(3) 0.002(2) 0.002(2) -0.003(2)
O7 0.013(2) 0.051(3) 0.024(3) -0.012(2) -0.008(2) -0.005(2)
O8 0.066(4) 0.006(2) 0.028(3) -0.003(2) 0.002(3) -0.002(2)
O9 0.037(3) 0.034(3) 0.012(2) 0.001(2) -0.003(2) -0.013(2)
O10 0.015(2) 0.071(4) 0.019(3) -0.005(3) -0.001(2) -0.012(3)
O11 0.039(3) 0.048(4) 0.040(3) -0.021(3) -0.001(3) 0.016(3)
O12 0.070(4) 0.015(3) 0.017(3) 0.000(2) 0.006(3) -0.014(3)
C14 0.031(4) 0.006(3) 0.021(4) -0.002(3) 0.001(3) -0.005(3)
C15 0.024(4) 0.008(3) 0.031(4) 0.003(3) -0.006(3) -0.003(3)
C16 0.028(4) 0.003(3) 0.027(4) 0.001(3) 0.002(3) -0.005(3)
C17 0.026(4) 0.010(3) 0.023(4) 0.000(3) 0.000(3) 0.000(3)
C18 0.007(3) 0.026(3) 0.023(3) -0.003(2) 0.002(2) -0.004(2)
C19 0.007(3) 0.025(4) 0.025(4) -0.002(3) 0.000(3) -0.002(3)
C20 0.009(3) 0.024(4) 0.027(4) 0.002(3) -0.003(3) -0.001(3)
C21 0.008(3) 0.032(4) 0.024(4) -0.004(3) -0.005(3) -0.005(3)
N22 0.031(4) 0.037(4) 0.022(3) 0.015(3) 0.003(3) 0.000(3)
C23 0.056(5) 0.016(4) 0.023(4) -0.008(3) 0.006(4) -0.004(3)
C25 0.015(4) 0.055(5) 0.025(4) -0.019(4) 0.008(3) -0.008(3)
C27 0.043(5) 0.048(5) 0.020(4) -0.007(4) -0.007(3) 0.015(4)
C29 0.057(5) 0.012(3) 0.019(4) 0.002(3) 0.000(3) -0.007(3)
C30 0.035(4) 0.036(4) 0.016(4) 0.010(3) 0.007(3) 0.001(3)
C31 0.015(3) 0.050(5) 0.022(4) -0.012(3) -0.002(3) -0.004(3)
C37 0.084(9) 0.076(8) 0.052(7) 0.025(6) -0.003(6) -0.038(7)
C38 0.058(6) 0.061(6) 0.023(4) 0.005(4) -0.025(4) 0.007(5)
C40 0.059(7) 0.087(9) 0.047(6) 0.001(6) -0.030(5) -0.002(6)
C44 0.069(7) 0.063(7) 0.029(5) 0.022(5) 0.001(5) -0.001(6)
C49 0.052(6) 0.055(6) 0.052(6) -0.008(5) -0.027(5) -0.011(5)
C53 0.050(6) 0.042(5) 0.050(6) 0.015(4) -0.002(4) -0.027(4)
C54 0.081(9) 0.062(7) 0.057(7) 0.028(6) 0.011(6) -0.018(6)
C57 0.073(8) 0.062(7) 0.071(8) -0.012(6) -0.043(6) -0.028(6)
N0AA 0.032(3) 0.025(3) 0.018(3) -0.004(2) -0.014(3) 0.000(3)

loop_
_atom_type_symbol
_atom_type_description
_atom_type_scat_dispersion_real
_atom_type_scat_dispersion_imag
_atom_type_scat_source
C C 0.0033 0.0016 'International Tables Vol C Tables 4.2.6.8 and 6.1.1.4'
H H 0.0000 0.0000 'International Tables Vol C Tables 4.2.6.8 and 6.1.1.4'
N N 0.0061 0.0033 'International Tables Vol C Tables 4.2.6.8 and 6.1.1.4'
O O 0.0106 0.0060 'International Tables Vol C Tables 4.2.6.8 and 6.1.1.4'
S S 0.1246 0.1234 'International Tables Vol C Tables 4.2.6.8 and 6.1.1.4'
Zn Zn 0.2839 1.4301 'International Tables Vol C Tables 4.2.6.8 and 6.1.1.4'

loop_
_geom_angle_atom_site_label_1
_geom_angle_atom_site_label_2
_geom_angle_atom_site_label_3
_geom_angle
_geom_angle_site_symmetry_1
_geom_angle_site_symmetry_3
O2 Zn1 O1 90.02(18) 1_545 .
O3 Zn1 O1 94.59(18) . .
O3 Zn1 O2 89.4(2) . 1_545
O3 Zn1 O4 174.4(2) . 1_655
O3 Zn1 O8 92.1(3) . .
O3 Zn1 O9 89.9(2) . .
O4 Zn1 O1 90.24(18) 1_655 .
O4 Zn1 O2 87.9(2) 1_655 1_545
O4 Zn1 O9 85.1(2) 1_655 .
O8 Zn1 O1 92.78(19) . .
O8 Zn1 O2 176.7(2) . 1_545
O8 Zn1 O4 90.4(2) . 1_655
O8 Zn1 O9 90.6(2) . .
O9 Zn1 O1 174.21(19) . .
O9 Zn1 O2 86.4(2) . 1_545
O1 Zn2 N22 88.3(2) . .
O1 Zn2 N0AA 93.4(2) . .
O0AA Zn2 O1 89.73(19) . .
O0AA Zn2 O7 98.6(2) . .
O0AA Zn2 O11 90.4(3) . .
O0AA Zn2 N22 168.9(3) . .
O0AA Zn2 N0AA 93.1(2) . .
O7 Zn2 O1 90.52(19) . .
O7 Zn2 O11 86.7(2) . .
O7 Zn2 N22 92.3(3) . .
O7 Zn2 N0AA 167.7(2) . .
O11 Zn2 O1 177.2(2) . .
O11 Zn2 N22 92.1(3) . .
O11 Zn2 N0AA 89.4(2) . .
N22 Zn2 N0AA 76.1(3) . .
C21 S3 C18 91.1(3) . .
C16 S4 C17 91.3(3) . .
Zn2 O1 Zn1 114.76(19) . .
C14 O2 Zn1 126.1(4) . 1_565
C20 O3 Zn1 132.4(5) . .
C19 O4 Zn1 127.4(4) . 1_455
C15 O0AA Zn2 135.1(5) . .
C20 O7 Zn2 137.7(4) . .
C15 O8 Zn1 134.4(5) . .
O2 C14 C16 115.8(6) . .
O12 C14 O2 126.6(6) . .
O12 C14 C16 117.6(6) . .
O0AA C15 C17 115.6(6) . .
O8 C15 O0AA 128.5(6) . .
O8 C15 C17 115.9(6) . .
C14 C16 S4 118.6(5) . .
C29 C16 S4 112.5(5) . .
C29 C16 C14 128.9(6) . .
C15 C17 S4 120.9(5) . .
C23 C17 S4 111.7(5) . .
C23 C17 C15 127.4(6) . .
C20 C18 S3 119.5(5) . .
C25 C18 S3 111.9(5) . .
C25 C18 C20 128.6(6) . .
O4 C19 O10 127.0(6) . .
O4 C19 C21 116.2(6) . .
O10 C19 C21 116.8(6) . .
O3 C20 O7 128.3(6) . .
O3 C20 C18 116.5(6) . .
O7 C20 C18 115.2(6) . .
C19 C21 S3 119.5(5) . .
C31 C21 S3 112.3(5) . .
C31 C21 C19 128.2(6) . .
C30 N22 Zn2 116.0(6) . .
C30 N22 C53 120.1(7) . .
C53 N22 Zn2 124.0(6) . .
C17 C23 C29 112.3(6) . .
C18 C25 C31 113.5(6) . .
C38 C27 C30 123.1(9) . .
N0AA C27 C30 116.7(7) . .
N0AA C27 C38 120.1(9) . .
C16 C29 C23 112.2(6) . .
N22 C30 C27 115.4(7) . .
N22 C30 C44 118.3(9) . .
C44 C30 C27 126.1(8) . .
C21 C31 C25 111.3(7) . .
C54 C37 C53 118.0(11) . .
C40 C38 C27 120.0(9) . .
C38 C40 C57 120.8(9) . .
C54 C44 C30 120.0(10) . .
N0AA C49 C57 123.7(10) . .
N22 C53 C37 121.9(10) . .
C44 C54 C37 121.6(10) . .
C40 C57 C49 115.2(10) . .
C27 N0AA Zn2 115.4(6) . .
C49 N0AA Zn2 124.3(6) . .
C49 N0AA C27 120.1(7) . .

loop_
_geom_bond_atom_site_label_1
_geom_bond_atom_site_label_2
_geom_bond_distance
_geom_bond_site_symmetry_2
Zn1 O1 2.167(4) .
Zn1 O2 2.113(5) 1_545
Zn1 O3 2.039(5) .
Zn1 O4 2.095(5) 1_655
Zn1 O8 2.050(5) .
Zn1 O9 2.099(5) .
Zn2 O1 2.116(4) .
Zn2 O0AA 2.037(5) .
Zn2 O7 2.046(5) .
Zn2 O11 2.110(6) .
Zn2 N22 2.122(6) .
Zn2 N0AA 2.141(6) .
S3 C18 1.713(6) .
S3 C21 1.711(7) .
S4 C16 1.718(7) .
S4 C17 1.723(7) .
O2 Zn1 2.113(5) 1_565
O2 C14 1.270(8) .
O3 C20 1.241(9) .
O4 Zn1 2.095(5) 1_455
O4 C19 1.255(9) .
O0AA C15 1.268(9) .
O7 C20 1.271(9) .
O8 C15 1.223(9) .
O10 C19 1.259(9) .
O12 C14 1.238(9) .
C14 C16 1.492(9) .
C15 C17 1.492(9) .
C16 C29 1.361(10) .
C17 C23 1.376(10) .
C18 C20 1.496(9) .
C18 C25 1.338(10) .
C19 C21 1.495(9) .
C21 C31 1.359(10) .
N22 C30 1.353(11) .
N22 C53 1.360(12) .
C23 C29 1.425(10) .
C25 C31 1.417(10) .
C27 C30 1.447(13) .
C27 C38 1.399(12) .
C27 N0AA 1.329(11) .
C30 C44 1.435(12) .
C37 C53 1.382(14) .
C37 C54 1.369(18) .
C38 C40 1.351(17) .
C40 C57 1.391(17) .
C44 C54 1.333(17) .
C49 C57 1.417(13) .
C49 N0AA 1.307(12) .

loop_
_platon_squeeze_void_nr
_platon_squeeze_void_average_x
_platon_squeeze_void_average_y
_platon_squeeze_void_average_z
_platon_squeeze_void_volume
_platon_squeeze_void_count_electrons
_platon_squeeze_void_content
1 0.500 0.500 0.305 781 119 ' '
